data_1560886
loop_
_publ_author_name
'Cramer, Alisha J.'
'Cole, Jacqueline M.'

_publ_section_title
;
 Host-guest prospects of neodymium and gadolinium ultraphosphate
 frameworks for nuclear waste storage: Multi-temperature topological
 analysis of nanoporous cages in RP5O14
;
_journal_name_full 'Journal of Solid State Chemistry'
_journal_page_first 250
_journal_page_last 257
_journal_paper_doi 10.1016/j.jssc.2018.07.020
_journal_volume 266
_journal_year 2018
_chemical_formula_sum 'Gd O14 P5'
_chemical_formula_weight 536.10
_space_group_IT_number 14
_space_group_name_Hall '-P 2ybc'
_space_group_name_H-M_alt 'P 1 21/c 1'
_symmetry_cell_setting monoclinic
_symmetry_space_group_name_H-M 'P 1 21/c 1'
_atom_sites_solution_hydrogens none
_atom_sites_solution_primary direct
_atom_sites_solution_secondary difmap
_audit_creation_method SHELXL-97
_cell_angle_alpha 90.00
_cell_angle_beta 90.00(3)
_cell_angle_gamma 90.00
_cell_formula_units_Z 4
_cell_length_a 8.7180(17)
_cell_length_b 8.9242(18)
_cell_length_c 12.961(3)
_cell_measurement_reflns_used 512
_cell_measurement_temperature 370(2)
_cell_measurement_theta_max 28.28
_cell_measurement_theta_min 2.0
_cell_volume 1008.4(4)
_computing_cell_refinement
;
Rigaku CrystalClear-SM Expert 2.0
;
_computing_data_collection 'Rigaku CrystalClear-SM Expert 2.0'
_computing_data_reduction
;
Rigaku CrystalClear-SM Expert 2.0
;
_computing_molecular_graphics
;
SHELXTL-PLUS (Sheldrick, 1995)
;
_computing_publication_material 'SHELXL-97 (Sheldrick, 1997)'
_computing_structure_refinement 'SHELXL-97 (Sheldrick, 1997)'
_computing_structure_solution 'SHELXS-97 (Sheldrick, 1990)'
_diffrn_ambient_temperature 370(2)
_diffrn_measured_fraction_theta_full 0.767
_diffrn_measured_fraction_theta_max 0.767
_diffrn_measurement_device_type 'Rigaku Saturn 724+ CCD'
_diffrn_measurement_method '\w scans'
_diffrn_radiation_monochromator graphite
_diffrn_radiation_source 'fine-focus sealed tube'
_diffrn_radiation_type MoK\a
_diffrn_radiation_wavelength 0.71073
_diffrn_reflns_av_R_equivalents 0.0410
_diffrn_reflns_av_sigmaI/netI 0.0264
_diffrn_reflns_limit_h_max 7
_diffrn_reflns_limit_h_min -11
_diffrn_reflns_limit_k_max 12
_diffrn_reflns_limit_k_min -6
_diffrn_reflns_limit_l_max 17
_diffrn_reflns_limit_l_min -17
_diffrn_reflns_number 4016
_diffrn_reflns_theta_full 31.18
_diffrn_reflns_theta_max 31.18
_diffrn_reflns_theta_min 1.57
_diffrn_standards_decay_% 0
_diffrn_standards_interval_count 0
_diffrn_standards_interval_time 0
_diffrn_standards_number 0
_exptl_absorpt_coefficient_mu 7.459
_exptl_absorpt_correction_T_max 0.105
_exptl_absorpt_correction_T_min 0.069
_exptl_absorpt_correction_type empirical
_exptl_absorpt_process_details
;
T. Higashi, ABSCOR, empirical absorption correction
;
_exptl_crystal_colour colourless
_exptl_crystal_density_diffrn 3.531
_exptl_crystal_density_method 'not measured'
_exptl_crystal_description block
_exptl_crystal_F_000 1004
_exptl_crystal_size_max 0.4
_exptl_crystal_size_mid 0.4
_exptl_crystal_size_min 0.3
_refine_diff_density_max 1.448
_refine_diff_density_min -1.779
_refine_diff_density_rms 0.282
_refine_ls_extinction_coef 0.0163(12)
_refine_ls_extinction_expression Fc^*^=kFc[1+0.001xFc^2^\l^3^/sin(2\q)]^-1/4^
_refine_ls_extinction_method SHELXL
_refine_ls_goodness_of_fit_ref 1.129
_refine_ls_hydrogen_treatment none
_refine_ls_matrix_type full
_refine_ls_number_parameters 183
_refine_ls_number_reflns 2503
_refine_ls_number_restraints 0
_refine_ls_restrained_S_all 1.129
_refine_ls_R_factor_all 0.0388
_refine_ls_R_factor_gt 0.0383
_refine_ls_shift/su_max 0.000
_refine_ls_shift/su_mean 0.000
_refine_ls_structure_factor_coef Fsqd
_refine_ls_weighting_details 'calc w=1/[\s^2^(Fo^2^)+(0.0751P)^2^+1.9555P] where P=(Fo^2^+2Fc^2^)/3'
_refine_ls_weighting_scheme calc
_refine_ls_wR_factor_gt 0.1082
_refine_ls_wR_factor_ref 0.1089
_reflns_number_gt 2457
_reflns_number_total 2503
_reflns_threshold_expression >2sigma(I)
_cod_data_source_file 2gd370i2-3a.cif
_cod_data_source_block 2gd370i2-3a
_cod_original_cell_volume 1008.4(3)
_cod_original_sg_symbol_H-M P2(1)/c
_cod_database_code 1560886

loop_
_symmetry_equiv_pos_as_xyz
'x, y, z'
'-x, y+1/2, -z+1/2'
'-x, -y, -z'
'x, -y-1/2, z-1/2'

loop_
_atom_site_label
_atom_site_type_symbol
_atom_site_fract_x
_atom_site_fract_y
_atom_site_fract_z
_atom_site_U_iso_or_equiv
_atom_site_adp_type
_atom_site_occupancy
_atom_site_symmetry_multiplicity
_atom_site_calc_flag
_atom_site_refinement_flags
_atom_site_disorder_assembly
_atom_site_disorder_group
Gd1 Gd 0.72283(2) 0.19009(2) 0.000968(19) 0.00871(14) Uani 1 1 d . . .
P1 P 0.24323(15) 0.45264(14) -0.16515(9) 0.0092(3) Uani 1 1 d . . .
P2 P 0.22971(16) 0.44917(13) 0.16456(9) 0.0089(2) Uani 1 1 d . . .
P3 P 0.31509(15) 0.24492(13) 0.00000(10) 0.0094(2) Uani 1 1 d . . .
P4 P 0.50579(17) 0.50399(15) -0.29771(9) 0.0101(2) Uani 1 1 d . . .
P5 P 1.00456(16) -0.00225(14) 0.17218(9) 0.0086(2) Uani 1 1 d . . .
O1 O 0.2089(6) 0.3128(4) 0.0900(3) 0.0140(8) Uani 1 1 d . . .
O2 O 0.2207(6) 0.3100(4) -0.0975(3) 0.0150(8) Uani 1 1 d . . .
O3 O 0.4694(5) 0.3128(4) 0.0044(4) 0.0160(8) Uani 1 1 d . . .
O4 O 0.9180(5) 0.1166(4) 0.1204(3) 0.0175(8) Uani 1 1 d . . .
O5 O 0.7695(6) 0.4042(5) -0.1146(3) 0.0213(8) Uani 1 1 d . . .
O6 O 0.1281(5) 0.4196(4) -0.2544(3) 0.0161(8) Uani 1 1 d . . .
O7 O 0.6231(5) 0.5952(5) -0.2255(3) 0.0188(8) Uani 1 1 d . . .
O8 O 0.4036(5) 0.4234(5) -0.2124(3) 0.0188(8) Uani 1 1 d . . .
O9 O 0.0965(5) 0.4166(4) 0.2408(3) 0.0168(8) Uani 1 1 d . . .
O10 O 0.9204(5) 0.1222(4) -0.1140(3) 0.0158(7) Uani 1 1 d . . .
O11 O 0.7760(6) 0.4049(5) 0.1108(3) 0.0195(8) Uani 1 1 d . . .
O12 O 0.7100(5) -0.0819(5) -0.0001(3) 0.0190(8) Uani 1 1 d . . .
O13 O 0.5888(5) 0.1166(5) 0.1491(3) 0.0189(8) Uani 1 1 d . . .
O14 O 0.4142(5) 0.6182(5) -0.3524(3) 0.0176(8) Uani 1 1 d . . .

loop_
_atom_site_aniso_label
_atom_site_aniso_U_11
_atom_site_aniso_U_22
_atom_site_aniso_U_33
_atom_site_aniso_U_23
_atom_site_aniso_U_13
_atom_site_aniso_U_12
Gd1 0.0083(2) 0.00809(18) 0.00971(18) -0.00009(6) 0.00030(12) 0.00011(6)
P1 0.0076(6) 0.0096(5) 0.0103(5) 0.0001(4) -0.0005(4) -0.0003(4)
P2 0.0086(6) 0.0086(5) 0.0094(5) -0.0002(4) 0.0003(4) 0.0007(4)
P3 0.0103(5) 0.0079(5) 0.0099(5) -0.0001(4) 0.0004(4) 0.0005(4)
P4 0.0078(5) 0.0120(5) 0.0104(5) 0.0005(4) 0.0010(4) -0.0008(4)
P5 0.0069(5) 0.0097(5) 0.0093(5) 0.0004(4) 0.0001(4) 0.0001(4)
O1 0.011(2) 0.0171(19) 0.0137(19) -0.0041(11) 0.0015(16) -0.0044(13)
O2 0.015(2) 0.0146(19) 0.0154(19) 0.0053(12) -0.0012(17) -0.0050(13)
O3 0.0094(18) 0.0168(17) 0.022(2) 0.0001(13) -0.0002(18) 0.0003(11)
O4 0.016(2) 0.0159(18) 0.0204(18) 0.0034(14) -0.0058(15) 0.0011(15)
O5 0.024(2) 0.0137(17) 0.027(2) 0.0077(15) 0.0026(18) 0.0001(16)
O6 0.018(2) 0.0128(16) 0.0177(18) -0.0031(13) -0.0086(14) 0.0042(14)
O7 0.016(2) 0.0147(17) 0.025(2) -0.0031(14) -0.0091(15) 0.0035(15)
O8 0.0105(19) 0.0192(18) 0.027(2) 0.0093(15) 0.0074(15) 0.0022(14)
O9 0.017(2) 0.0161(17) 0.0176(18) -0.0033(13) 0.0106(14) -0.0024(14)
O10 0.0112(18) 0.0174(17) 0.0187(18) -0.0042(14) 0.0060(14) 0.0027(14)
O11 0.023(2) 0.0124(16) 0.0236(19) -0.0074(14) -0.0036(16) 0.0012(16)
O12 0.024(2) 0.0074(16) 0.026(2) 0.0003(13) 0.003(2) -0.0025(13)
O13 0.021(2) 0.0189(18) 0.0172(18) 0.0051(14) 0.0071(15) -0.0018(16)
O14 0.0121(19) 0.0210(19) 0.0198(18) 0.0050(14) -0.0031(14) 0.0028(15)

loop_
_atom_type_symbol
_atom_type_description
_atom_type_scat_dispersion_real
_atom_type_scat_dispersion_imag
_atom_type_scat_source
O O 0.0106 0.0060 'International Tables Vol C Tables 4.2.6.8 and 6.1.1.4'
P P 0.1023 0.0942 'International Tables Vol C Tables 4.2.6.8 and 6.1.1.4'
Gd Gd -0.1653 3.9035 'International Tables Vol C Tables 4.2.6.8 and 6.1.1.4'

loop_
_geom_angle_atom_site_label_1
_geom_angle_atom_site_label_2
_geom_angle_atom_site_label_3
_geom_angle
_geom_angle_site_symmetry_1
_geom_angle_site_symmetry_3
O13 Gd1 O14 109.94(14) . 2_644
O13 Gd1 O10 144.22(15) . .
O14 Gd1 O10 77.50(14) 2_644 .
O13 Gd1 O4 75.38(15) . .
O14 Gd1 O4 144.61(15) 2_644 .
O10 Gd1 O4 79.56(13) . .
O13 Gd1 O12 72.64(14) . .
O14 Gd1 O12 72.54(14) 2_644 .
O10 Gd1 O12 76.90(13) . .
O4 Gd1 O12 76.26(14) . .
O13 Gd1 O11 80.56(15) . .
O14 Gd1 O11 142.19(15) 2_644 .
O10 Gd1 O11 115.67(15) . .
O4 Gd1 O11 72.64(14) . .
O12 Gd1 O11 143.06(14) . .
O13 Gd1 O5 143.01(15) . .
O14 Gd1 O5 78.34(15) 2_644 .
O10 Gd1 O5 72.19(14) . .
O4 Gd1 O5 119.27(15) . .
O12 Gd1 O5 141.23(14) . .
O11 Gd1 O5 73.31(16) . .
O13 Gd1 O3 70.28(15) . .
O14 Gd1 O3 71.41(14) 2_644 .
O10 Gd1 O3 141.27(15) . .
O4 Gd1 O3 138.37(15) . .
O12 Gd1 O3 113.72(13) . .
O11 Gd1 O3 79.08(15) . .
O5 Gd1 O3 79.30(15) . .
O11 P1 O8 116.1(3) 3_665 .
O11 P1 O2 115.1(3) 3_665 .
O8 P1 O2 101.4(3) . .
O11 P1 O6 116.6(2) 3_665 .
O8 P1 O6 104.8(2) . .
O2 P1 O6 100.5(2) . .
O5 P2 O9 117.0(3) 3_665 .
O5 P2 O7 116.6(3) 3_665 3_665
O9 P2 O7 104.2(2) . 3_665
O5 P2 O1 115.1(3) 3_665 .
O9 P2 O1 99.3(2) . .
O7 P2 O1 102.2(2) 3_665 .
O12 P3 O3 122.8(2) 3_655 .
O12 P3 O1 106.6(2) 3_655 .
O3 P3 O1 110.0(2) . .
O12 P3 O2 106.3(2) 3_655 .
O3 P3 O2 110.3(2) . .
O1 P3 O2 98.0(2) . .
O13 P4 O14 123.2(2) 4_565 .
O13 P4 O8 105.7(2) 4_565 .
O14 P4 O8 110.0(2) . .
O13 P4 O7 109.3(2) 4_565 .
O14 P4 O7 105.9(2) . .
O8 P4 O7 100.4(2) . .
O10 P5 O4 121.6(2) 3_755 .
O10 P5 O9 106.1(2) 3_755 2_645
O4 P5 O9 111.5(2) . 2_645
O10 P5 O6 109.9(2) 3_755 4_666
O4 P5 O6 106.4(2) . 4_666
O9 P5 O6 99.1(2) 2_645 4_666
P2 O1 P3 132.4(3) . .
P1 O2 P3 132.0(3) . .
P3 O3 Gd1 129.32(18) . .
P5 O4 Gd1 149.5(3) . .
P2 O5 Gd1 165.1(3) 3_665 .
P1 O6 P5 141.2(3) . 4_465
P2 O7 P4 133.7(3) 3_665 .
P1 O8 P4 134.8(3) . .
P2 O9 P5 140.7(3) . 2_655
P5 O10 Gd1 147.2(2) 3_755 .
P1 O11 Gd1 160.8(3) 3_665 .
P3 O12 Gd1 174.1(3) 3_655 .
P4 O13 Gd1 146.7(3) 4_566 .
P4 O14 Gd1 148.8(3) . 2_654

loop_
_geom_bond_atom_site_label_1
_geom_bond_atom_site_label_2
_geom_bond_distance
_geom_bond_site_symmetry_2
Gd1 O13 2.342(4) .
Gd1 O14 2.355(4) 2_644
Gd1 O10 2.357(4) .
Gd1 O4 2.392(4) .
Gd1 O12 2.430(4) .
Gd1 O11 2.433(4) .
Gd1 O5 2.461(4) .
Gd1 O3 2.466(4) .
P1 O11 1.463(4) 3_665
P1 O8 1.548(4) .
P1 O2 1.558(4) .
P1 O6 1.560(4) .
P2 O5 1.460(4) 3_665
P2 O9 1.553(4) .
P2 O7 1.558(4) 3_665
P2 O1 1.564(4) .
P3 O12 1.472(4) 3_655
P3 O3 1.476(4) .
P3 O1 1.608(5) .
P3 O2 1.616(5) .
P4 O13 1.468(4) 4_565
P4 O14 1.476(4) .
P4 O8 1.592(4) .
P4 O7 1.607(4) .
P5 O10 1.463(4) 3_755
P5 O4 1.464(4) .
P5 O9 1.604(4) 2_645
P5 O6 1.616(4) 4_666
O5 P2 1.460(4) 3_665
O6 P5 1.616(4) 4_465
O7 P2 1.558(4) 3_665
O9 P5 1.604(4) 2_655
O10 P5 1.463(4) 3_755
O11 P1 1.463(4) 3_665
O12 P3 1.472(4) 3_655
O13 P4 1.468(4) 4_566
O14 Gd1 2.355(4) 2_654

_cod_database_fobs_code 1560886
